data_2226630
loop_
_publ_author_name
'Yu, Peng'
'An, Kang'
'He, Qiu'
'Zhang, Jian-Qaing'
'Wan, Rong'

_publ_section_title
;
 2-(4-Fluorophenyl)-3-[5-(4-nitrophenyl)-1,3,4-thiadiazol-2-yl]-1,3-thiazolidin-4-one
;
_journal_coeditor_code PV2286
_journal_issue 7
_journal_name_full 'Acta Crystallographica Section E'
_journal_page_first o1737
_journal_paper_doi 10.1107/S1600536810023354
_journal_volume 66
_journal_year 2010
_chemical_formula_iupac 'C17 H11 F N4 O3 S2'
_chemical_formula_moiety 'C17 H11 F N4 O3 S2'
_chemical_formula_sum 'C17 H11 F N4 O3 S2'
_chemical_formula_weight 402.44
_chemical_melting_point_gt 468
_chemical_melting_point_lt 469
_chemical_name_systematic
;
2-(4-Fluorophenyl)-3-[5-(4-nitrophenyl)-1,3,4-thiadiazol-2-yl]-
1,3-thiazolidin-4-one
;
_space_group_IT_number 2
_symmetry_cell_setting triclinic
_symmetry_space_group_name_Hall '-P 1'
_symmetry_space_group_name_H-M 'P -1'
_atom_sites_solution_hydrogens geom
_atom_sites_solution_primary direct
_atom_sites_solution_secondary difmap
_audit_creation_method SHELXL-97
_cell_angle_alpha 71.67(2)
_cell_angle_beta 87.16(3)
_cell_angle_gamma 75.69(2)
_cell_formula_units_Z 2
_cell_length_a 7.2360(14)
_cell_length_b 9.1340(18)
_cell_length_c 14.464(3)
_cell_measurement_reflns_used 25
_cell_measurement_temperature 293(2)
_cell_measurement_theta_max 12
_cell_measurement_theta_min 8
_cell_volume 878.9(3)
_computing_cell_refinement 'CAD-4 EXPRESS (Enraf-Nonius, 1989)'
_computing_data_collection 'CAD-4 EXPRESS (Enraf-Nonius, 1989)'
_computing_data_reduction 'XCAD4 (Harms & Wocadlo, 1995)'
_computing_molecular_graphics 'SHELXTL (Sheldrick, 2008)'
_computing_publication_material 'SHELXL97 (Sheldrick, 2008)'
_computing_structure_refinement 'SHELXL97 (Sheldrick, 2008)'
_computing_structure_solution 'SHELXS97 (Sheldrick, 2008)'
_diffrn_ambient_temperature 293(2)
_diffrn_measured_fraction_theta_full 1.000
_diffrn_measured_fraction_theta_max 1.000
_diffrn_measurement_device_type 'Enraf--Nonius CAD-4'
_diffrn_measurement_method \w/2\q
_diffrn_radiation_monochromator graphite
_diffrn_radiation_source 'fine-focus sealed tube'
_diffrn_radiation_type MoK\a
_diffrn_radiation_wavelength 0.71073
_diffrn_reflns_av_R_equivalents 0.0357
_diffrn_reflns_av_sigmaI/netI 0.0947
_diffrn_reflns_limit_h_max 8
_diffrn_reflns_limit_h_min 0
_diffrn_reflns_limit_k_max 10
_diffrn_reflns_limit_k_min -10
_diffrn_reflns_limit_l_max 17
_diffrn_reflns_limit_l_min -17
_diffrn_reflns_number 3470
_diffrn_reflns_theta_full 25.27
_diffrn_reflns_theta_max 25.27
_diffrn_reflns_theta_min 1.48
_diffrn_standards_decay_% 1
_diffrn_standards_interval_count 200
_diffrn_standards_interval_time 120
_diffrn_standards_number 3
_exptl_absorpt_coefficient_mu 0.340
_exptl_absorpt_correction_T_max 0.9832
_exptl_absorpt_correction_T_min 0.9049
_exptl_absorpt_correction_type psi-scan
_exptl_absorpt_process_details '(North <i>et al.</i>,  1968)'
_exptl_crystal_colour colorless
_exptl_crystal_density_diffrn 1.521
_exptl_crystal_density_method 'not measured'
_exptl_crystal_description plate
_exptl_crystal_F_000 412
_exptl_crystal_size_max 0.30
_exptl_crystal_size_mid 0.10
_exptl_crystal_size_min 0.05
_refine_diff_density_max 0.243
_refine_diff_density_min -0.157
_refine_ls_extinction_method none
_refine_ls_goodness_of_fit_ref 0.955
_refine_ls_hydrogen_treatment constr
_refine_ls_matrix_type full
_refine_ls_number_parameters 244
_refine_ls_number_reflns 3195
_refine_ls_number_restraints 2
_refine_ls_restrained_S_all 0.957
_refine_ls_R_factor_all 0.1648
_refine_ls_R_factor_gt 0.0598
_refine_ls_shift/su_max 0.000
_refine_ls_shift/su_mean 0.000
_refine_ls_structure_factor_coef Fsqd
_refine_ls_weighting_details 'calc w=1/[\s^2^(Fo^2^)+(0.0100P)^2^] where P=(Fo^2^+2Fc^2^)/3'
_refine_ls_weighting_scheme calc
_refine_ls_wR_factor_gt 0.0677
_refine_ls_wR_factor_ref 0.0859
_reflns_number_gt 1330
_reflns_number_total 3195
_reflns_threshold_expression I>2\s(I)
_cod_data_source_file pv2286.cif
_cod_data_source_block I
_cod_database_code 2226630
_cod_database_fobs_code 2226630

loop_
_symmetry_equiv_pos_as_xyz
'x, y, z'
'-x, -y, -z'

loop_
_atom_site_type_symbol
_atom_site_label
_atom_site_fract_x
_atom_site_fract_y
_atom_site_fract_z
_atom_site_U_iso_or_equiv
_atom_site_adp_type
_atom_site_calc_flag
_atom_site_refinement_flags
_atom_site_occupancy
_atom_site_disorder_assembly
_atom_site_disorder_group
S S1 -0.38553(16) 0.40768(16) 0.33761(10) 0.1076(5) Uani d U 1 . .
S S2 0.04152(14) 0.21307(12) 0.06830(8) 0.0692(3) Uani d . 1 . .
F F 0.4006(4) 0.1694(3) 0.5770(2) 0.1367(11) Uani d . 1 . .
O O1 -0.2824(4) 0.1676(4) 0.1585(2) 0.0930(11) Uani d . 1 . .
O O2 0.9132(6) 0.1639(5) -0.2536(3) 0.1480(18) Uani d . 1 . .
O O3 0.7277(6) 0.0551(5) -0.2946(3) 0.1517(18) Uani d . 1 . .
N N1 -0.1477(4) 0.3266(4) 0.2108(2) 0.0661(9) Uani d . 1 . .
N N2 0.1157(5) 0.4161(3) 0.1383(2) 0.0683(10) Uani d . 1 . .
N N3 0.2535(5) 0.3935(4) 0.0692(2) 0.0762(11) Uani d . 1 . .
N N4 0.7610(8) 0.1341(6) -0.2506(4) 0.1108(18) Uani d . 1 . .
C C1 0.0664(6) 0.1986(6) 0.3988(3) 0.0880(15) Uani d U 1 . .
H H1A 0.0117 0.1288 0.3813 0.106 Uiso calc R 1 . .
C C2 0.2070(8) 0.1378(7) 0.4716(4) 0.1105(19) Uani d U 1 . .
H H2B 0.2581 0.0290 0.4985 0.133 Uiso calc R 1 . .
C C3 0.2620(7) 0.2377(9) 0.4996(4) 0.105(2) Uani d . 1 . .
C C4 0.2190(8) 0.4000(8) 0.4583(4) 0.1027(19) Uani d . 1 . .
H H4A 0.2763 0.4664 0.4780 0.123 Uiso calc R 1 . .
C C5 0.0798(7) 0.4547(6) 0.3836(4) 0.0941(16) Uani d . 1 . .
H H5A 0.0356 0.5637 0.3538 0.113 Uiso calc R 1 . .
C C6 0.0073(6) 0.3531(6) 0.3532(3) 0.0699(12) Uani d . 1 . .
C C7 -0.1554(5) 0.4201(4) 0.2769(3) 0.0673(12) Uani d . 1 . .
H H7A -0.1582 0.5308 0.2398 0.081 Uiso calc R 1 . .
C C8 -0.4389(6) 0.2787(5) 0.2801(3) 0.0997(14) Uani d U 1 . .
H H8A -0.4480 0.1799 0.3289 0.120 Uiso calc R 1 . .
H H8B -0.5612 0.3270 0.2454 0.120 Uiso calc R 1 . .
C C9 -0.2846(7) 0.2443(6) 0.2088(4) 0.0880(16) Uani d . 1 . .
C C10 -0.0012(5) 0.3287(4) 0.1446(3) 0.0618(11) Uani d . 1 . .
C C11 0.2339(6) 0.2965(5) 0.0283(3) 0.0618(12) Uani d . 1 . .
C C12 0.3617(6) 0.2569(5) -0.0445(3) 0.0707(12) Uani d . 1 . .
C C13 0.3348(6) 0.1556(5) -0.0957(3) 0.0773(13) Uani d . 1 . .
H H13A 0.2304 0.1107 -0.0828 0.093 Uiso calc R 1 . .
C C14 0.4619(7) 0.1221(5) -0.1651(3) 0.0899(15) Uani d . 1 . .
H H14A 0.4381 0.0628 -0.2029 0.108 Uiso calc R 1 . .
C C15 0.6262(7) 0.1787(5) -0.1773(3) 0.0748(13) Uani d . 1 . .
C C16 0.6601(6) 0.2724(6) -0.1301(3) 0.0924(15) Uani d . 1 . .
H H16A 0.7680 0.3127 -0.1423 0.111 Uiso calc R 1 . .
C C17 0.5285(6) 0.3094(5) -0.0611(3) 0.0749(13) Uani d . 1 . .
H H17A 0.5540 0.3712 -0.0254 0.090 Uiso calc R 1 . .

loop_
_atom_site_aniso_label
_atom_site_aniso_U_11
_atom_site_aniso_U_22
_atom_site_aniso_U_33
_atom_site_aniso_U_12
_atom_site_aniso_U_13
_atom_site_aniso_U_23
S1 0.0478(7) 0.1601(13) 0.1320(12) -0.0182(8) 0.0108(8) -0.0759(11)
S2 0.0633(7) 0.0719(8) 0.0791(8) -0.0314(6) -0.0064(6) -0.0202(6)
F 0.130(3) 0.152(3) 0.127(2) -0.024(2) -0.024(2) -0.047(2)
O1 0.080(2) 0.109(3) 0.109(3) -0.049(2) 0.001(2) -0.040(2)
O2 0.150(4) 0.155(4) 0.172(4) -0.060(3) 0.080(4) -0.090(3)
O3 0.139(4) 0.198(4) 0.144(4) -0.012(3) 0.007(3) -0.113(3)
N1 0.051(2) 0.087(3) 0.063(2) -0.024(2) -0.0025(19) -0.021(2)
N2 0.069(2) 0.061(2) 0.078(3) -0.015(2) -0.004(2) -0.027(2)
N3 0.074(3) 0.089(3) 0.072(3) -0.035(2) 0.010(2) -0.025(2)
N4 0.112(4) 0.113(4) 0.083(4) 0.012(4) 0.017(4) -0.029(3)
C1 0.069(3) 0.091(4) 0.076(4) -0.004(3) -0.002(3) 0.002(3)
C2 0.099(5) 0.114(5) 0.092(5) -0.009(4) 0.001(3) -0.008(4)
C3 0.066(4) 0.160(7) 0.091(5) -0.011(5) -0.013(3) -0.054(5)
C4 0.077(4) 0.151(5) 0.119(5) -0.045(4) 0.019(4) -0.085(5)
C5 0.066(3) 0.126(5) 0.111(4) -0.028(3) 0.027(3) -0.065(4)
C6 0.047(3) 0.106(4) 0.058(3) -0.020(3) 0.004(2) -0.028(3)
C7 0.063(3) 0.079(3) 0.068(3) -0.023(3) 0.004(2) -0.029(3)
C8 0.076(3) 0.146(4) 0.084(4) -0.051(3) 0.008(3) -0.027(3)
C9 0.070(3) 0.110(5) 0.080(4) -0.037(3) -0.004(3) -0.011(3)
C10 0.046(3) 0.068(3) 0.073(3) -0.013(2) -0.013(2) -0.024(3)
C11 0.072(3) 0.066(3) 0.061(3) -0.043(2) 0.004(2) -0.020(2)
C12 0.076(3) 0.067(3) 0.066(3) -0.025(3) -0.006(3) -0.009(3)
C13 0.081(3) 0.064(3) 0.093(4) -0.017(3) -0.003(3) -0.032(3)
C14 0.120(5) 0.079(3) 0.082(4) -0.030(3) -0.020(3) -0.032(3)
C15 0.079(4) 0.066(3) 0.071(4) -0.027(3) -0.001(3) -0.002(3)
C16 0.073(4) 0.111(4) 0.096(4) -0.024(3) -0.008(3) -0.033(3)
C17 0.066(3) 0.081(3) 0.087(4) -0.036(3) -0.002(3) -0.025(3)

loop_
_atom_type_symbol
_atom_type_description
_atom_type_scat_dispersion_real
_atom_type_scat_dispersion_imag
_atom_type_scat_source
C C 0.0033 0.0016 'International Tables Vol C Tables 4.2.6.8 and 6.1.1.4'
H H 0.0000 0.0000 'International Tables Vol C Tables 4.2.6.8 and 6.1.1.4'
F F 0.0171 0.0103 'International Tables Vol C Tables 4.2.6.8 and 6.1.1.4'
N N 0.0061 0.0033 'International Tables Vol C Tables 4.2.6.8 and 6.1.1.4'
O O 0.0106 0.0060 'International Tables Vol C Tables 4.2.6.8 and 6.1.1.4'
S S 0.1246 0.1234 'International Tables Vol C Tables 4.2.6.8 and 6.1.1.4'

loop_
_geom_angle_atom_site_label_1
_geom_angle_atom_site_label_2
_geom_angle_atom_site_label_3
_geom_angle_site_symmetry_1
_geom_angle_site_symmetry_3
_geom_angle
_geom_angle_publ_flag
C8 S1 C7 . . 95.25(18) ?
C10 S2 C11 . . 86.21(19) ?
C9 N1 C10 . . 120.0(4) ?
C9 N1 C7 . . 122.6(4) ?
C10 N1 C7 . . 117.3(3) ?
C10 N2 N3 . . 110.6(3) ?
C11 N3 N2 . . 114.2(3) ?
O3 N4 O2 . . 121.2(6) ?
O3 N4 C15 . . 120.6(6) ?
O2 N4 C15 . . 117.5(6) ?
C6 C1 C2 . . 122.1(5) ?
C6 C1 H1A . . 118.9 ?
C2 C1 H1A . . 118.9 ?
C3 C2 C1 . . 116.3(6) ?
C3 C2 H2B . . 121.8 ?
C1 C2 H2B . . 121.8 ?
C2 C3 C4 . . 128.0(6) ?
C2 C3 F . . 114.2(7) ?
C4 C3 F . . 117.4(6) ?
C3 C4 C5 . . 112.7(5) ?
C3 C4 H4A . . 123.7 ?
C5 C4 H4A . . 123.7 ?
C6 C5 C4 . . 121.9(5) ?
C6 C5 H5A . . 119.1 ?
C4 C5 H5A . . 119.1 ?
C1 C6 C5 . . 118.4(5) ?
C1 C6 C7 . . 121.8(5) ?
C5 C6 C7 . . 119.4(5) ?
N1 C7 C6 . . 113.5(3) ?
N1 C7 S1 . . 102.9(2) ?
C6 C7 S1 . . 109.6(3) ?
N1 C7 H7A . . 110.2 ?
C6 C7 H7A . . 110.2 ?
S1 C7 H7A . . 110.2 ?
C9 C8 S1 . . 110.5(3) ?
C9 C8 H8A . . 109.6 ?
S1 C8 H8A . . 109.6 ?
C9 C8 H8B . . 109.6 ?
S1 C8 H8B . . 109.6 ?
H8A C8 H8B . . 108.1 ?
O1 C9 N1 . . 124.8(5) ?
O1 C9 C8 . . 126.7(5) ?
N1 C9 C8 . . 108.5(4) ?
N2 C10 N1 . . 121.3(4) ?
N2 C10 S2 . . 115.0(3) ?
N1 C10 S2 . . 123.6(3) ?
N3 C11 C12 . . 122.5(4) ?
N3 C11 S2 . . 113.9(3) ?
C12 C11 S2 . . 123.6(3) ?
C17 C12 C13 . . 116.9(4) ?
C17 C12 C11 . . 119.8(4) ?
C13 C12 C11 . . 123.2(4) ?
C14 C13 C12 . . 120.7(4) ?
C14 C13 H13A . . 119.7 ?
C12 C13 H13A . . 119.7 ?
C13 C14 C15 . . 118.8(4) ?
C13 C14 H14A . . 120.6 ?
C15 C14 H14A . . 120.6 ?
C16 C15 C14 . . 122.9(5) ?
C16 C15 N4 . . 120.7(5) ?
C14 C15 N4 . . 116.4(5) ?
C15 C16 C17 . . 118.2(5) ?
C15 C16 H16A . . 120.9 ?
C17 C16 H16A . . 120.9 ?
C12 C17 C16 . . 122.3(4) ?
C12 C17 H17A . . 118.9 ?
C16 C17 H17A . . 118.9 ?

loop_
_geom_bond_atom_site_label_1
_geom_bond_atom_site_label_2
_geom_bond_site_symmetry_2
_geom_bond_distance
_geom_bond_publ_flag
S1 C8 . 1.761(4) ?
S1 C7 . 1.855(3) ?
S2 C10 . 1.723(4) ?
S2 C11 . 1.738(3) ?
F C3 . 1.418(5) ?
O1 C9 . 1.155(5) ?
O2 N4 . 1.194(5) ?
O3 N4 . 1.172(5) ?
N1 C9 . 1.390(5) ?
N1 C10 . 1.392(4) ?
N1 C7 . 1.460(4) ?
N2 C10 . 1.281(4) ?
N2 N3 . 1.401(4) ?
N3 C11 . 1.248(4) ?
N4 C15 . 1.489(6) ?
C1 C6 . 1.324(5) ?
C1 C2 . 1.382(6) ?
C1 H1A . 0.9300 ?
C2 C3 . 1.257(6) ?
C2 H2B . 0.9300 ?
C3 C4 . 1.373(6) ?
C4 C5 . 1.397(6) ?
C4 H4A . 0.9300 ?
C5 C6 . 1.360(5) ?
C5 H5A . 0.9300 ?
C6 C7 . 1.526(5) ?
C7 H7A . 0.9800 ?
C8 C9 . 1.525(5) ?
C8 H8A . 0.9700 ?
C8 H8B . 0.9700 ?
C11 C12 . 1.439(5) ?
C12 C17 . 1.389(5) ?
C12 C13 . 1.406(4) ?
C13 C14 . 1.381(5) ?
C13 H13A . 0.9300 ?
C14 C15 . 1.391(5) ?
C14 H14A . 0.9300 ?
C15 C16 . 1.321(5) ?
C16 C17 . 1.405(5) ?
C16 H16A . 0.9300 ?
C17 H17A . 0.9300 ?

loop_
_geom_hbond_atom_site_label_D
_geom_hbond_atom_site_label_H
_geom_hbond_atom_site_label_A
_geom_hbond_site_symmetry_A
_geom_hbond_distance_DH
_geom_hbond_distance_HA
_geom_hbond_distance_DA
_geom_hbond_angle_DHA
_geom_hbond_publ_flag
C5 H5A O2 2_665 0.93 2.56 3.411(7) 152 yes
C13 H13A S2 . 0.93 2.81 3.184(5) 106 yes
C14 H14A O1 2_555 0.93 2.52 3.198(6) 130 yes

loop_
_geom_torsion_atom_site_label_1
_geom_torsion_atom_site_label_2
_geom_torsion_atom_site_label_3
_geom_torsion_atom_site_label_4
_geom_torsion_site_symmetry_1
_geom_torsion_site_symmetry_2
_geom_torsion_site_symmetry_3
_geom_torsion_site_symmetry_4
_geom_torsion
_geom_torsion_publ_flag
C10 N2 N3 C11 . . . . 0.7(5) ?
C6 C1 C2 C3 . . . . 7.2(8) ?
C1 C2 C3 C4 . . . . -9.5(9) ?
C1 C2 C3 F . . . . 177.5(4) ?
C2 C3 C4 C5 . . . . 7.9(9) ?
F C3 C4 C5 . . . . -179.4(4) ?
C3 C4 C5 C6 . . . . -3.8(7) ?
C2 C1 C6 C5 . . . . -4.0(7) ?
C2 C1 C6 C7 . . . . -176.6(4) ?
C4 C5 C6 C1 . . . . 2.5(6) ?
C4 C5 C6 C7 . . . . 175.2(4) ?
C9 N1 C7 C6 . . . . 113.8(4) ?
C10 N1 C7 C6 . . . . -69.5(4) ?
C9 N1 C7 S1 . . . . -4.6(4) ?
C10 N1 C7 S1 . . . . 172.1(3) ?
C1 C6 C7 N1 . . . . -41.7(5) ?
C5 C6 C7 N1 . . . . 145.9(4) ?
C1 C6 C7 S1 . . . . 72.8(5) ?
C5 C6 C7 S1 . . . . -99.7(4) ?
C8 S1 C7 N1 . . . . 3.4(3) ?
C8 S1 C7 C6 . . . . -117.7(3) ?
C7 S1 C8 C9 . . . . -2.0(3) ?
C10 N1 C9 O1 . . . . 4.3(7) ?
C7 N1 C9 O1 . . . . -179.1(5) ?
C10 N1 C9 C8 . . . . -173.2(3) ?
C7 N1 C9 C8 . . . . 3.4(5) ?
S1 C8 C9 O1 . . . . -177.7(5) ?
S1 C8 C9 N1 . . . . -0.2(5) ?
N3 N2 C10 N1 . . . . 177.9(3) ?
N3 N2 C10 S2 . . . . -0.5(4) ?
C9 N1 C10 N2 . . . . 173.0(4) ?
C7 N1 C10 N2 . . . . -3.8(5) ?
C9 N1 C10 S2 . . . . -8.7(5) ?
C7 N1 C10 S2 . . . . 174.5(3) ?
C11 S2 C10 N2 . . . . 0.2(3) ?
C11 S2 C10 N1 . . . . -178.2(3) ?
N2 N3 C11 C12 . . . . -179.7(3) ?
N2 N3 C11 S2 . . . . -0.6(5) ?
C10 S2 C11 N3 . . . . 0.2(3) ?
C10 S2 C11 C12 . . . . 179.4(4) ?
N3 C11 C12 C17 . . . . 9.3(6) ?
S2 C11 C12 C17 . . . . -169.8(3) ?
N3 C11 C12 C13 . . . . -175.9(4) ?
S2 C11 C12 C13 . . . . 5.0(6) ?
C17 C12 C13 C14 . . . . -5.3(6) ?
C11 C12 C13 C14 . . . . 179.8(4) ?
C12 C13 C14 C15 . . . . 5.7(7) ?
C13 C14 C15 C16 . . . . -4.8(7) ?
C13 C14 C15 N4 . . . . 177.9(4) ?
O3 N4 C15 C16 . . . . -177.6(5) ?
O2 N4 C15 C16 . . . . 11.9(8) ?
O3 N4 C15 C14 . . . . -0.2(7) ?
O2 N4 C15 C14 . . . . -170.8(5) ?
C14 C15 C16 C17 . . . . 3.3(7) ?
N4 C15 C16 C17 . . . . -179.5(4) ?
C13 C12 C17 C16 . . . . 3.9(6) ?
C11 C12 C17 C16 . . . . 179.0(4) ?
C15 C16 C17 C12 . . . . -2.9(7) ?
